data_7055298
loop_
_publ_author_name
'Yousef Ebrahimipour, S.'
'Sheikhshoaie, Iran'
'Simpson, Jim'
'Ebrahimnejad, Hadi'
'Dusek, Michal'
'Kharazmi, Nima'
'Eigner, Vaclav'

_publ_section_title
;
 Antimicrobial activity of aroylhydrazone-based oxido vanadium(v)
 complexes: in vitro and in silico studies
;
_journal_issue 3
_journal_name_full 'New J. Chem.'
_journal_page_first 2401
_journal_paper_doi 10.1039/C5NJ02594J
_journal_volume 40
_journal_year 2016
_chemical_formula_moiety 'C18 H14 N2 O2'
_chemical_formula_sum 'C18 H14 N2 O2'
_chemical_formula_weight 290.3
_chemical_name_systematic ' ?'
_space_group_IT_number 14
_symmetry_cell_setting monoclinic
_symmetry_Int_Tables_number 14
_symmetry_space_group_name_Hall '-P 2yn'
_symmetry_space_group_name_H-M 'P 1 21/n 1'
_audit_update_record
;
2015-08-26 deposited with the CCDC.
2016-01-08 downloaded from the CCDC.
;
_cell_angle_alpha 90
_cell_angle_beta 108.876(6)
_cell_angle_gamma 90
_cell_formula_units_Z 4
_cell_length_a 6.9512(4)
_cell_length_b 29.5028(18)
_cell_length_c 7.4215(5)
_cell_measurement_reflns_used 2407
_cell_measurement_temperature 120.00(10)
_cell_measurement_theta_max 66.69
_cell_measurement_theta_min 6.47
_cell_volume 1440.15(16)
_computing_cell_refinement
;
CrysAlisPro, Agilent Technologies,
Version 1.171.37.33a (release 28-03-2014 CrysAlis171 .NET)
(compiled Mar 28 2014,12:25:20)
;
_computing_data_collection
;
CrysAlisPro, Agilent Technologies,
Version 1.171.37.33a (release 28-03-2014 CrysAlis171 .NET)
(compiled Mar 28 2014,12:25:20)
;
_computing_data_reduction
;
CrysAlisPro, Agilent Technologies,
Version 1.171.37.33a (release 28-03-2014 CrysAlis171 .NET)
(compiled Mar 28 2014,12:25:20)
;
_computing_molecular_graphics 'Mercury (Macrae et al., 2008)'
_computing_publication_material
;
enCIFer (Allen <i>et al.</i>, 2004), PLATON (Spek, 2009),  
PublCIF (Westrip 2010), WINGX (Farrugia 2012)
;
_computing_structure_refinement '<i>Jana2006</i> (Petricek et al., 2014)'
_computing_structure_solution '<i>Superflip</i> (Palatinus et al., 2007).'
_diffrn_ambient_temperature 120
_diffrn_detector 'CCD plate'
_diffrn_detector_area_resol_mean 5.1873
_diffrn_measured_fraction_theta_full 0.98
_diffrn_measured_fraction_theta_max 0.97
_diffrn_measurement_device 'four-circle diffractometer'
_diffrn_measurement_device_type 'Xcalibur, Atlas, Gemini ultra'
_diffrn_measurement_method '\w scans'
_diffrn_radiation_monochromator mirror
_diffrn_radiation_probe x-ray
_diffrn_radiation_source 'X-ray tube'
_diffrn_radiation_type 'Cu K\a'
_diffrn_radiation_wavelength 1.54184
_diffrn_reflns_av_R_equivalents 0.0258
_diffrn_reflns_av_unetI/netI 0.0361
_diffrn_reflns_limit_h_max 8
_diffrn_reflns_limit_h_min -7
_diffrn_reflns_limit_k_max 31
_diffrn_reflns_limit_k_min -34
_diffrn_reflns_limit_l_max 6
_diffrn_reflns_limit_l_min -8
_diffrn_reflns_number 4356
_diffrn_reflns_theta_full 66
_diffrn_reflns_theta_max 66.79
_diffrn_reflns_theta_min 6.48
_diffrn_source 'sealed X-ray tube'
_exptl_absorpt_coefficient_mu 0.717
_exptl_absorpt_correction_T_max 0.963
_exptl_absorpt_correction_T_min 0.857
_exptl_absorpt_correction_type analytical
_exptl_absorpt_process_details
;
   CrysAlisPro, Agilent Technologies, Version 1.171.37.33a    
   Analytical numeric absorption correction based on crystal shape
;
_exptl_crystal_colour colourless
_exptl_crystal_density_diffrn 1.339
_exptl_crystal_description platelet
_exptl_crystal_F_000 608
_exptl_crystal_size_max 0.352
_exptl_crystal_size_mid 0.23
_exptl_crystal_size_min 0.054
_refine_diff_density_max 0.14
_refine_diff_density_min -0.18
_refine_ls_extinction_method none
_refine_ls_goodness_of_fit_gt 1.24
_refine_ls_goodness_of_fit_ref 1.21
_refine_ls_hydrogen_treatment mixed
_refine_ls_number_constraints 50
_refine_ls_number_parameters 205
_refine_ls_number_reflns 2471
_refine_ls_number_restraints 2
_refine_ls_R_factor_all 0.0428
_refine_ls_R_factor_gt 0.0356
_refine_ls_shift/su_max 0.0157
_refine_ls_shift/su_mean 0.0015
_refine_ls_structure_factor_coef Fsqd
_refine_ls_weighting_details w=1/(\s^2^(I)+0.0016I^2^)
_refine_ls_weighting_scheme sigma
_refine_ls_wR_factor_gt 0.0953
_refine_ls_wR_factor_ref 0.1035
_reflns_number_gt 2033
_reflns_number_total 2471
_reflns_threshold_expression I>3\s(I)
_cod_data_source_file c5nj02594j2.cif
_cod_data_source_block I
_cod_depositor_comments
;
The following automatic conversions were performed:

'_diffrn_radiation_probe' value 'X-ray' changed to 'x-ray' according
to
/usr/data/users/saulius/crontab/automatic-downloads/rss-feeds/RSC/lib/dictionaries/cif_core.dic
dictionary named 'cif_core.dic' version 2.4.2 from 2011-04-26.

Automatic conversion script
Id: cif_fix_values 4268 2015-11-12 08:31:59Z antanas 

 Adding full bibliography for 7055298--7055301.cif.
;
_cod_original_sg_symbol_Hall '-P 2yabc'
_cod_database_code 7055298

loop_
_space_group_symop_id
_space_group_symop_operation_xyz
1 x,y,z
2 -x+1/2,y+1/2,-z+1/2
3 -x,-y,-z
4 x+1/2,-y+1/2,z+1/2

loop_
_atom_site_label
_atom_site_type_symbol
_atom_site_fract_x
_atom_site_fract_y
_atom_site_fract_z
_atom_site_adp_type
_atom_site_U_iso_or_equiv
_atom_site_site_symmetry_multiplicity
_atom_site_occupancy
_atom_site_calc_flag
O1 O 0.51678(16) 0.19571(4) -0.16916(15) Uani 0.0256(4) 4 1 d
O2 O 0.42709(15) 0.29656(4) 0.14667(14) Uani 0.0240(4) 4 1 d
C1 C 0.6299(2) 0.13850(5) 0.0740(2) Uani 0.0202(5) 4 1 d
C2 C 0.5724(2) 0.15269(5) -0.1144(2) Uani 0.0215(5) 4 1 d
C3 C 0.5711(2) 0.12218(5) -0.2618(2) Uani 0.0252(5) 4 1 d
C4 C 0.6229(2) 0.07804(6) -0.2210(2) Uani 0.0277(6) 4 1 d
C5 C 0.7363(2) 0.01562(6) 0.0100(3) Uani 0.0321(6) 4 1 d
C6 C 0.7885(3) -0.00074(6) 0.1915(3) Uani 0.0357(6) 4 1 d
C7 C 0.7840(2) 0.02859(6) 0.3392(3) Uani 0.0322(6) 4 1 d
C8 C 0.7326(2) 0.07334(6) 0.3038(2) Uani 0.0268(6) 4 1 d
C9 C 0.6808(2) 0.09167(5) 0.1175(2) Uani 0.0209(5) 4 1 d
C10 C 0.6802(2) 0.06134(5) -0.0324(2) Uani 0.0247(5) 4 1 d
C11 C 0.6445(2) 0.17100(5) 0.2254(2) Uani 0.0202(5) 4 1 d
N1 N 0.58161(18) 0.21191(4) 0.18518(17) Uani 0.0210(4) 4 1 d
N2 N 0.61163(18) 0.24095(4) 0.33786(18) Uani 0.0212(4) 4 1 d
C12 C 0.5321(2) 0.28317(5) 0.3053(2) Uani 0.0192(5) 4 1 d
C13 C 0.5822(2) 0.31295(5) 0.4767(2) Uani 0.0193(5) 4 1 d
C14 C 0.6005(2) 0.35922(5) 0.4506(2) Uani 0.0234(5) 4 1 d
C15 C 0.6488(2) 0.38827(6) 0.6061(2) Uani 0.0282(6) 4 1 d
C16 C 0.6745(2) 0.37114(6) 0.7862(2) Uani 0.0296(6) 4 1 d
C17 C 0.6537(2) 0.32521(6) 0.8126(2) Uani 0.0277(5) 4 1 d
C18 C 0.6078(2) 0.29586(5) 0.6586(2) Uani 0.0226(5) 4 1 d
H1c3 H 0.533555 0.132678 -0.39102 Uiso 0.0303 4 1 d
H1c4 H 0.620565 0.057706 -0.32264 Uiso 0.0333 4 1 d
H1c5 H 0.737672 -0.004474 -0.091325 Uiso 0.0385 4 1 d
H1c6 H 0.827819 -0.031864 0.217857 Uiso 0.0429 4 1 d
H1c7 H 0.817251 0.017123 0.466706 Uiso 0.0386 4 1 d
H1c8 H 0.731813 0.092715 0.407455 Uiso 0.0321 4 1 d
H1c11 H 0.701456 0.16183 0.355999 Uiso 0.0243 4 1 d
H1c14 H 0.579767 0.371071 0.325285 Uiso 0.028 4 1 d
H1c15 H 0.664457 0.42014 0.58879 Uiso 0.0338 4 1 d
H1c16 H 0.706836 0.391292 0.893464 Uiso 0.0355 4 1 d
H1c17 H 0.671077 0.31364 0.937782 Uiso 0.0332 4 1 d
H1c18 H 0.593647 0.263974 0.676849 Uiso 0.0271 4 1 d
H1n2 H 0.7051(18) 0.2328(6) 0.4524(12) Uiso 0.0254 4 1 d
H1o1 H 0.528(3) 0.2102(6) -0.0658(15) Uiso 0.0308 4 1 d

loop_
_atom_site_aniso_label
_atom_site_aniso_type_symbol
_atom_site_aniso_U_11
_atom_site_aniso_U_22
_atom_site_aniso_U_33
_atom_site_aniso_U_12
_atom_site_aniso_U_13
_atom_site_aniso_U_23
O1 O 0.0338(6) 0.0224(6) 0.0206(6) 0.0033(5) 0.0086(5) 0.0021(4)
O2 O 0.0271(5) 0.0234(6) 0.0179(6) 0.0000(4) 0.0024(4) 0.0016(4)
C1 C 0.0168(7) 0.0225(8) 0.0218(8) -0.0014(5) 0.0066(6) -0.0005(6)
C2 C 0.0194(7) 0.0220(8) 0.0234(8) -0.0012(6) 0.0072(6) 0.0006(6)
C3 C 0.0264(7) 0.0290(9) 0.0199(8) -0.0012(6) 0.0071(6) -0.0007(6)
C4 C 0.0326(8) 0.0267(9) 0.0253(9) -0.0029(6) 0.0114(7) -0.0076(6)
C5 C 0.0372(9) 0.0244(9) 0.0357(10) 0.0016(7) 0.0132(8) -0.0053(7)
C6 C 0.0402(10) 0.0224(9) 0.0448(11) 0.0063(7) 0.0140(8) 0.0039(7)
C7 C 0.0368(9) 0.0283(9) 0.0320(9) 0.0060(7) 0.0120(7) 0.0072(7)
C8 C 0.0294(8) 0.0270(9) 0.0256(9) 0.0030(6) 0.0111(7) 0.0010(6)
C9 C 0.0186(7) 0.0210(8) 0.0239(8) -0.0015(6) 0.0081(6) -0.0011(6)
C10 C 0.0235(7) 0.0237(8) 0.0283(9) -0.0009(6) 0.0103(6) -0.0031(7)
C11 C 0.0194(7) 0.0222(8) 0.0191(8) -0.0003(6) 0.0063(6) 0.0009(6)
N1 N 0.0217(6) 0.0213(7) 0.0196(7) -0.0010(5) 0.0062(5) -0.0032(5)
N2 N 0.0231(6) 0.0209(7) 0.0168(7) 0.0013(5) 0.0029(5) -0.0031(5)
C12 C 0.0181(7) 0.0204(8) 0.0197(8) -0.0024(5) 0.0069(6) 0.0003(6)
C13 C 0.0160(6) 0.0215(8) 0.0197(8) 0.0006(6) 0.0050(6) 0.0001(6)
C14 C 0.0217(7) 0.0225(8) 0.0257(8) 0.0002(6) 0.0073(6) 0.0011(6)
C15 C 0.0253(8) 0.0218(8) 0.0353(9) -0.0006(6) 0.0069(7) -0.0042(7)
C16 C 0.0234(7) 0.0346(10) 0.0277(9) 0.0025(7) 0.0039(6) -0.0114(7)
C17 C 0.0257(8) 0.0375(10) 0.0201(8) 0.0043(7) 0.0077(6) -0.0012(7)
C18 C 0.0217(7) 0.0244(9) 0.0217(8) 0.0022(6) 0.0070(6) 0.0022(6)

loop_
_atom_type_symbol
_atom_type_scat_dispersion_real
_atom_type_scat_dispersion_imag
_atom_type_scat_source
C 0.0181 0.0091 'International Tables Vol C tables 4.2.6.8 and 6.1.1.1'
H 0.0000 0.0000 'International Tables Vol C tables 4.2.6.8 and 6.1.1.1'
N 0.0311 0.0180 'International Tables Vol C tables 4.2.6.8 and 6.1.1.1'
O 0.0492 0.0322 'International Tables Vol C tables 4.2.6.8 and 6.1.1.1'

loop_
_geom_angle_atom_site_label_1
_geom_angle_atom_site_label_2
_geom_angle_atom_site_label_3
_geom_angle
C2 O1 H1o1 105.4(10)
C2 C1 C9 119.06(14)
C2 C1 C11 120.26(14)
C9 C1 C11 120.64(13)
O1 C2 C1 123.19(14)
O1 C2 C3 115.83(13)
C1 C2 C3 120.98(14)
C2 C3 C4 120.16(15)
C2 C3 H1c3 119.92
C4 C3 H1c3 119.92
C3 C4 C10 121.62(16)
C3 C4 H1c4 119.19
C10 C4 H1c4 119.19
C6 C5 C10 121.62(17)
C6 C5 H1c5 119.19
C10 C5 H1c5 119.19
C5 C6 C7 119.10(16)
C5 C6 H1c6 120.45
C7 C6 H1c6 120.45
C6 C7 C8 120.91(17)
C6 C7 H1c7 119.54
C8 C7 H1c7 119.55
C7 C8 C9 121.50(16)
C7 C8 H1c8 119.25
C9 C8 H1c8 119.25
C1 C9 C8 123.51(15)
C1 C9 C10 119.31(14)
C8 C9 C10 117.18(14)
C4 C10 C5 121.54(16)
C4 C10 C9 118.81(14)
C5 C10 C9 119.65(15)
C1 C11 N1 120.41(13)
C1 C11 H1c11 119.8
N1 C11 H1c11 119.79
C11 N1 N2 116.25(12)
N1 N2 C12 118.69(11)
N1 N2 H1n2 118.0(10)
C12 N2 H1n2 122.2(10)
O2 C12 N2 123.20(14)
O2 C12 C13 121.90(13)
N2 C12 C13 114.90(12)
C12 C13 C14 117.82(14)
C12 C13 C18 122.19(14)
C14 C13 C18 119.98(14)
C13 C14 C15 119.93(15)
C13 C14 H1c14 120.03
C15 C14 H1c14 120.03
C14 C15 C16 119.85(15)
C14 C15 H1c15 120.08
C16 C15 H1c15 120.08
C15 C16 C17 120.46(16)
C15 C16 H1c16 119.77
C17 C16 H1c16 119.77
C16 C17 C18 120.13(16)
C16 C17 H1c17 119.93
C18 C17 H1c17 119.93
C13 C18 C17 119.63(15)
C13 C18 H1c18 120.19
C17 C18 H1c18 120.18

loop_
_geom_bond_atom_site_label_1
_geom_bond_atom_site_label_2
_geom_bond_distance
O1 C2 1.3505(18)
O1 H1o1 0.860(13)
O2 C12 1.2324(16)
C1 C2 1.389(2)
C1 C9 1.437(2)
C1 C11 1.455(2)
C2 C3 1.415(2)
C3 C4 1.359(2)
C3 H1c3 0.96
C4 C10 1.414(2)
C4 H1c4 0.96
C5 C6 1.365(3)
C5 C10 1.411(2)
C5 H1c5 0.96
C6 C7 1.405(3)
C6 H1c6 0.96
C7 C8 1.371(2)
C7 H1c7 0.96
C8 C9 1.418(2)
C8 H1c8 0.96
C9 C10 1.427(2)
C11 N1 1.2857(19)
C11 H1c11 0.96
N1 N2 1.3815(18)
N2 C12 1.3523(19)
N2 H1n2 0.920(9)
C12 C13 1.491(2)
C13 C14 1.390(2)
C13 C18 1.398(2)
C14 C15 1.388(2)
C14 H1c14 0.96
C15 C16 1.386(2)
C15 H1c15 0.96
C16 C17 1.383(2)
C16 H1c16 0.96
C17 C18 1.386(2)
C17 H1c17 0.96
C18 H1c18 0.96

loop_
_geom_hbond_atom_site_label_D
_geom_hbond_atom_site_label_H
_geom_hbond_atom_site_label_A
_geom_hbond_site_symmetry_A
_geom_hbond_distance_DH
_geom_hbond_distance_HA
_geom_hbond_distance_DA
_geom_hbond_angle_DHA
C18 H1c18 O1 1_556 0.96 2.46 3.360(2) 156.34
N2 H1n2 O2 4_555 0.920(9) 1.941(11) 2.8345(15) 163.2(13)
O1 H1o1 N1 . 0.860(13) 1.778(11) 2.5652(17) 151.2(15)

loop_
_restr_distance_atom_site_label_1
_restr_distance_atom_site_label_2
_restr_distance_target
_restr_distance_target_weight_param
H1n2 N2 0.92 0.001
H1o1 O1 0.86 0.001
